data_2104862
loop_
_publ_author_name
'Weil, Matthias'
'St\"oger, Berthold'

_publ_section_title
;
 Crystal chemistry of transition metal diarsenates <i>M</i>~2~As~2~O~7~
 (<i>M</i> = Mn, Co, Ni, Zn): variants of the thortveitite structure
;
_journal_coeditor_code SN5100
_journal_issue 6
_journal_name_full 'Acta Crystallographica Section B'
_journal_page_first 603
_journal_page_last 614
_journal_paper_doi 10.1107/S0108768110040802
_journal_volume 66
_journal_year 2010
_chemical_formula_structural 'Co2 As2 O7'
_chemical_formula_sum 'As2 Co2 O7'
_chemical_formula_weight 379.7
_chemical_name_systematic
;
Dicobalt(II) diarsenate(V)
;
_space_group_ssg_name C-1(\a\b\g)0
_symmetry_cell_setting triclinic
_cell_angle_alpha 89.300(10)
_cell_angle_beta 103.359(5)
_cell_angle_gamma 88.771(3)
_cell_formula_units_Z 2
_cell_length_a 6.5980(10)
_cell_length_b 8.5230(10)
_cell_length_c 4.7510(10)
_cell_measurement_reflns_used 4217
_cell_measurement_temperature 295
_cell_measurement_theta_max 30.484
_cell_measurement_theta_min 2.682
_cell_modulation_dimension 1
_cell_volume 259.84(7)
_computing_cell_refinement 'SAINT (Bruker, 2004)'
_computing_data_collection 'SMART (Bruker, 2004)'
_computing_data_reduction SAINT
_computing_molecular_graphics 'ATOMS (Dowty, 2006)'
_computing_publication_material 'Jana2006 (Petricek, Dusek & Palatinus, 2006)'
_computing_structure_refinement 'Jana2006 (Petricek, Dusek & Palatinus, 2006)'
_computing_structure_solution 'SHELXS (Sheldrick, 2008)'
_diffrn_ambient_temperature 293
_diffrn_measured_fraction_theta_full 0.98
_diffrn_measured_fraction_theta_max 0.97
_diffrn_measurement_device 'four-cycle diffractometer'
_diffrn_measurement_device_type 'Bruker SMART CCD'
_diffrn_measurement_method \w-scan
_diffrn_radiation_monochromator graphite
_diffrn_radiation_source 'X-ray tube'
_diffrn_radiation_type 'Mo K\a'
_diffrn_radiation_wavelength 0.71069
_diffrn_reflns_av_R_equivalents 0.0548
_diffrn_reflns_av_sigmaI/netI 0.0201
_diffrn_reflns_limit_h_max 9
_diffrn_reflns_limit_h_min -9
_diffrn_reflns_limit_index_m_1_max 2
_diffrn_reflns_limit_index_m_1_min -2
_diffrn_reflns_limit_k_max 12
_diffrn_reflns_limit_k_min -12
_diffrn_reflns_limit_l_max 7
_diffrn_reflns_limit_l_min -7
_diffrn_reflns_number 7549
_diffrn_reflns_theta_full 30.1
_diffrn_reflns_theta_max 30.52
_diffrn_reflns_theta_min 2.56
_exptl_absorpt_coefficient_mu 19.001
_exptl_absorpt_correction_T_max 0.5898
_exptl_absorpt_correction_T_min 0.1088
_exptl_absorpt_correction_type numerical
_exptl_absorpt_process_details 'Habitus (Herrendorf, 1997)'
_exptl_crystal_colour purple
_exptl_crystal_density_diffrn 4.8513
_exptl_crystal_description plate
_exptl_crystal_F_000 352
_exptl_crystal_size_max 0.18
_exptl_crystal_size_mid 0.15
_exptl_crystal_size_min 0.022
_refine_diff_density_max -1.50
_refine_diff_density_min 1.61
_refine_ls_extinction_coef 744E1(10)
_refine_ls_extinction_method 'B-C type 1 Lorentzian isotropic (Becker & Coppens, 1974)'
_refine_ls_goodness_of_fit_ref 1.63
_refine_ls_number_constraints 0
_refine_ls_number_parameters 251
_refine_ls_number_reflns 3866
_refine_ls_number_restraints 0
_refine_ls_R_factor_all 0.0334
_refine_ls_R_factor_gt 0.0289
_refine_ls_shift/su_max 0.0186
_refine_ls_shift/su_mean 0.0017
_refine_ls_structure_factor_coef F
_refine_ls_weighting_details w=1/(\s^2^(F)+0.0001F^2^)
_refine_ls_weighting_scheme sigma
_refine_ls_wR_factor_gt 0.0338
_refine_ls_wR_factor_ref 0.0342
_reflns_number_gt 3229
_reflns_number_total 3866
_reflns_threshold_expression I>3\s(I)
_cod_data_source_file sn5100.cif
_cod_data_source_block alpha-Co2As2O7-superspace
_cod_original_cell_volume 259.85(7)
_cod_database_code 2104862
_cod_database_fobs_code 2104862

loop_
_space_group_symop_ssg_id
_space_group_symop_ssg_operation_algebraic
1 x1,x2,x3,x4
2 -x1,-x2,-x3,-x4
3 x1+1/2,x2+1/2,x3,x4
4 -x1+1/2,-x2+1/2,-x3,-x4

loop_
_atom_site_type_symbol
_atom_site_label
_atom_site_fract_x
_atom_site_fract_y
_atom_site_fract_z
_atom_site_U_iso_or_equiv
_atom_site_adp_type
_atom_site_calc_flag
_atom_site_refinement_flags
_atom_site_occupancy
_atom_site_disorder_assembly
_atom_site_disorder_group
As As 0.77406(3) -0.00001(2) 0.59301(4) 0.00739(6) Uani d . 1 . .
Co Co 0.49045(4) -0.18987(3) 0.01305(6) 0.00934(8) Uani d . 1 . .
O O1 0.6050(2) 0.00294(16) 0.2739(3) 0.0105(4) Uani d . 1 . .
O O2 1 0 0.5 0.0244(7) Uani d . 1 . .
O O3 0.7818(2) -0.16407(15) -0.2212(3) 0.0136(4) Uani d . 1 . .
O O3b -0.7667(2) -0.16032(17) 0.2144(3) 0.0114(4) Uani d . 1 . .

loop_
_atom_site_aniso_label
_atom_site_aniso_U_11
_atom_site_aniso_U_22
_atom_site_aniso_U_33
_atom_site_aniso_U_12
_atom_site_aniso_U_13
_atom_site_aniso_U_23
_atom_site_aniso_type_symbol
As 0.00785(10) 0.00669(10) 0.00696(10) 0.00061(6) 0.00037(7) -0.00052(7) As
Co 0.00960(13) 0.00740(13) 0.00999(13) 0.00064(9) 0.00020(10) -0.00049(9) Co
O1 0.0131(6) 0.0084(6) 0.0076(6) -0.0005(5) -0.0028(5) -0.0011(5) O
O2 0.0121(10) 0.0342(13) 0.0300(11) 0.0014(8) 0.0116(9) 0.0021(10) O
O3 0.0160(7) 0.0088(6) 0.0147(6) 0.0034(5) 0.0013(5) 0.0047(5) O
O3b 0.0121(6) 0.0096(6) 0.0129(6) -0.0014(5) 0.0029(5) -0.0053(5) O

loop_
_atom_site_displace_Fourier_atom_site_label
_atom_site_displace_Fourier_axis
_atom_site_displace_Fourier_wave_vector_seq_id
_atom_site_displace_Fourier_param_cos
_atom_site_displace_Fourier_param_sin
As x 1 -0.00105(3) 0.01609(4)
As y 1 0.00577(3) 0.01377(3)
As z 1 -0.00576(5) -0.01465(5)
As x 2 -0.00892(4) -0.00126(4)
As y 2 0.00123(3) -0.01576(3)
As z 2 0.00966(5) 0.02475(5)
Co x 1 0.00676(5) -0.00866(5)
Co y 1 -0.00192(3) -0.00575(4)
Co z 1 0.00231(6) 0.00944(7)
Co x 2 0.01495(5) -0.01469(5)
Co y 2 0.00467(4) 0.00243(4)
Co z 2 -0.01944(7) 0.00555(6)
O1 x 1 0.0009(2) 0.0029(2)
O1 y 1 0.00728(18) -0.00370(17)
O1 z 1 -0.0061(3) 0.0009(3)
O1 x 2 0.0264(3) 0.0119(3)
O1 y 2 -0.01120(18) -0.00234(18)
O1 z 2 0.0033(3) -0.0013(3)
O2 x 1 0 0.0032(4)
O2 y 1 0 0.0667(3)
O2 z 1 0 -0.0378(5)
O2 x 2 0 0.0289(4)
O2 y 2 0 -0.0493(3)
O2 z 2 0 0.1181(6)
O3 x 1 -0.0019(2) 0.0448(3)
O3 y 1 0.00499(18) 0.00860(19)
O3 z 1 -0.0025(3) -0.0444(3)
O3 x 2 -0.0365(3) -0.0367(3)
O3 y 2 0.00349(19) -0.01400(19)
O3 z 2 0.0227(4) 0.0291(3)
O3b x 1 0.0027(2) -0.0079(2)
O3b y 1 -0.00253(18) 0.00523(18)
O3b z 1 0.0023(3) 0.0031(3)
O3b x 2 0.0160(3) -0.0146(2)
O3b y 2 -0.01216(18) -0.00143(19)
O3b z 2 0.0120(3) 0.0021(3)

loop_
_atom_site_displace_special_func_atom_site_label
_atom_site_displace_special_func_sawtooth_ax
_atom_site_displace_special_func_sawtooth_ay
_atom_site_displace_special_func_sawtooth_az
_atom_site_displace_special_func_sawtooth_c
_atom_site_displace_special_func_sawtooth_w
? ? ? ? ? ?

loop_
_atom_site_Fourier_wave_vector_seq_id
_atom_site_Fourier_wave_vector_x
_atom_site_Fourier_wave_vector_z
1 0.20000 0.20000
2 0.40000 0.40000

loop_
_atom_site_occ_Fourier_atom_site_label
_atom_site_occ_Fourier_wave_vector_seq_id
_atom_site_occ_Fourier_param_cos
_atom_site_occ_Fourier_param_sin
? ? ? ?

loop_
_atom_site_occ_special_func_atom_site_label
_atom_site_occ_special_func_crenel_c
_atom_site_occ_special_func_crenel_w
? ? ?

loop_
_atom_site_U_Fourier_atom_site_label
_atom_site_U_Fourier_tens_elem
_atom_site_U_Fourier_wave_vector_seq_id
_atom_site_U_Fourier_param_cos
_atom_site_U_Fourier_param_sin
As U11 1 0.00003(10) -0.00019(10)
As U22 1 0.00038(10) 0.00008(10)
As U33 1 -0.00015(10) 0.00003(10)
As U12 1 -0.00001(8) 0.00007(8)
As U13 1 -0.00006(8) -0.00027(9)
As U23 1 0.00003(8) 0.00002(8)
As U11 2 -0.00084(10) 0.00018(10)
As U22 2 0.00000(10) -0.00016(10)
As U33 2 -0.00051(9) 0.00003(10)
As U12 2 -0.00024(8) 0.00013(8)
As U13 2 0.00033(8) 0.00016(8)
As U23 2 0.00026(8) 0.00003(8)
Co U11 1 0.00071(14) -0.00045(14)
Co U22 1 -0.00006(13) 0.00008(13)
Co U33 1 0.00046(14) 0.00029(14)
Co U12 1 0.00042(11) -0.00007(11)
Co U13 1 -0.00067(12) 0.00020(12)
Co U23 1 0.00026(11) -0.00083(11)
Co U11 2 -0.00001(14) -0.00073(14)
Co U22 2 -0.00011(14) -0.00013(14)
Co U33 2 -0.00003(14) -0.00118(14)
Co U12 2 -0.00043(11) -0.00061(11)
Co U13 2 -0.00001(11) 0.00086(11)
Co U23 2 0.00023(12) 0.00035(11)
O1 U11 1 -0.0011(8) 0.0012(8)
O1 U22 1 -0.0010(7) 0.0000(7)
O1 U33 1 -0.0001(7) 0.0010(7)
O1 U12 1 -0.0008(6) -0.0009(6)
O1 U13 1 0.0001(6) -0.0008(6)
O1 U23 1 -0.0001(6) -0.0011(6)
O1 U11 2 0.0018(8) -0.0037(8)
O1 U22 2 0.0002(8) 0.0007(8)
O1 U33 2 -0.0001(7) -0.0001(7)
O1 U12 2 0.0012(6) 0.0001(6)
O1 U13 2 -0.0007(6) 0.0007(6)
O1 U23 2 -0.0003(6) 0.0008(6)
O2 U11 1 -0.0061(14) 0
O2 U22 1 0.0132(18) 0
O2 U33 1 -0.0194(19) 0
O2 U12 1 0.0016(12) 0
O2 U13 1 -0.0117(14) 0
O2 U23 1 0.0022(15) 0
O2 U11 2 0.0057(14) 0
O2 U22 2 0.0207(17) 0
O2 U33 2 0.0252(19) 0
O2 U12 2 -0.0022(12) 0
O2 U13 2 0.0124(14) 0
O2 U23 2 -0.0015(14) 0
O3 U11 1 0.0001(8) 0.0048(9)
O3 U22 1 -0.0002(7) 0.0013(8)
O3 U33 1 0.0001(8) 0.0029(8)
O3 U12 1 0.0002(6) 0.0007(7)
O3 U13 1 -0.0004(7) -0.0018(7)
O3 U23 1 -0.0002(6) 0.0007(7)
O3 U11 2 -0.0035(9) -0.0028(8)
O3 U22 2 -0.0011(8) -0.0012(8)
O3 U33 2 -0.0032(8) -0.0026(8)
O3 U12 2 -0.0001(7) -0.0012(6)
O3 U13 2 0.0017(7) 0.0023(6)
O3 U23 2 -0.0002(7) -0.0010(6)
O3b U11 1 0.0007(8) 0.0003(8)
O3b U22 1 -0.0007(7) -0.0017(7)
O3b U33 1 -0.0001(8) 0.0006(8)
O3b U12 1 -0.0001(6) 0.0000(6)
O3b U13 1 -0.0001(6) -0.0002(6)
O3b U23 1 0.0008(6) 0.0006(6)
O3b U11 2 0.0009(8) -0.0006(8)
O3b U22 2 0.0003(8) 0.0024(8)
O3b U33 2 0.0007(8) 0.0013(8)
O3b U12 2 0.0002(6) -0.0008(6)
O3b U13 2 0.0000(6) 0.0014(6)
O3b U23 2 0.0008(6) -0.0021(6)

loop_
_atom_type_symbol
_atom_type_scat_dispersion_real
_atom_type_scat_dispersion_imag
_atom_type_scat_source
Co 0.349 0.972 'International Tables Vol C tables 4.2.6.8 and 6.1.1.1'
As 0.050 2.006 'International Tables Vol C tables 4.2.6.8 and 6.1.1.1'
O 0.011 0.006 'International Tables Vol C tables 4.2.6.8 and 6.1.1.1'

loop_
_cell_wave_vector_seq_id
_cell_wave_vector_x
_cell_wave_vector_y
_cell_wave_vector_z
1 0.20000 0.20000 0.20000

loop_
_geom_bond_atom_site_label_1
_geom_bond_atom_site_label_2
_geom_bond_site_symmetry_1
_geom_bond_site_symmetry_2
_geom_bond_publ_flag
_geom_bond_distance_max
_geom_bond_distance_min
_geom_bond_distance_av
As1 O1 . . ? 1.693(4) 1.614(3) 1.663(4)
As1 O2 . . ? 1.674(3) 1.662(3) 1.669(3)
As1 O3 . . ? 1.682(3) 1.663(3) 1.675(3)
As1 O4 . . ? 1.750(3) 1.6868(5) 1.723(3)
Co1 O1 . . ? 2.105(4) 1.983(3) 2.045(3)
Co1 O2 . 3_455 ? 2.196(4) 2.084(4) 2.149(4)
Co1 O2 . 2_156 ? 2.160(3) 2.052(3) 2.090(3)
Co1 O3 . 3_454 ? 2.142(3) 2.031(3) 2.089(3)
